data_9000527
loop_
_publ_author_name
'Prewitt, C. T.'
'Sueno, S.'
'Papike, J. J.'

_publ_section_title
;
 The crystal structures of high albite and monalbite at high temperatures
 T = 600 deg C
 feldspar
;
_journal_name_full 'American Mineralogist'
_journal_page_first 1213
_journal_page_last 1225
_journal_volume 61
_journal_year 1976
_chemical_formula_sum 'Al Na O8 Si3'
_chemical_name_mineral Albite
_space_group_IT_number 2
_symmetry_space_group_name_Hall '-P 1 (1/2*x+1/2*y,1/2*x-1/2*y,-z)'
_symmetry_space_group_name_H-M 'C -1'
_cell_angle_alpha 92.482
_cell_angle_beta 116.282
_cell_angle_gamma 90.128
_cell_formula_units_Z 4
_cell_length_a 8.2097
_cell_length_b 12.9182
_cell_length_c 7.1284
_cell_volume 677.019
_diffrn_ambient_temperature 873.15
_exptl_crystal_density_diffrn 2.573
_cod_original_formula_sum 'Na (Si3 Al) O8'
_cod_database_code 9000527

loop_
_symmetry_equiv_pos_as_xyz
x,y,z
1/2+x,1/2+y,z
-x,-y,-z
1/2-x,1/2-y,-z

loop_
_atom_site_label
_atom_site_fract_x
_atom_site_fract_y
_atom_site_fract_z
_atom_site_occupancy
_atom_site_U_iso_or_equiv
_atom_site_type_symbol
_atom_site_attached_hydrogens
Na 0.27610 0.00370 0.13740 1.00000 0.12690 Na 0
Si1o 0.00880 0.16970 0.21740 0.75000 0.02052 Si 0
Al1o 0.00880 0.16970 0.21740 0.25000 0.02052 Al 0
Si1m 0.00610 0.81650 0.22750 0.75000 0.02026 Si 0
Al1m 0.00610 0.81650 0.22750 0.25000 0.02026 Al 0
Si2o 0.69310 0.11100 0.32810 0.75000 0.02052 Si 0
Al2o 0.69310 0.11100 0.32810 0.25000 0.02052 Al 0
Si2m 0.69020 0.87960 0.35100 0.75000 0.02064 Si 0
Al2m 0.69020 0.87960 0.35100 0.25000 0.02064 Al 0
Oa1 0.00390 0.13710 0.98960 1.00000 0.03850 O 0
Oa2 0.59820 0.99380 0.28100 1.00000 0.03052 O 0
Obo 0.82170 0.11850 0.20710 1.00000 0.04281 O 0
Obm 0.82080 0.85220 0.24020 1.00000 0.04572 O 0
Oco 0.02100 0.29550 0.27090 1.00000 0.03610 O 0
Ocm 0.02360 0.68990 0.23100 1.00000 0.03711 O 0
Odo 0.19270 0.11580 0.39280 1.00000 0.03838 O 0
Odm 0.18810 0.86970 0.41950 1.00000 0.04205 O 0

loop_
_cod_changelog_entry_id
_cod_changelog_entry_author
_cod_changelog_entry_date
_cod_changelog_entry_text
1
;cod-tools version 3.8.0
Id: cif_guess_AMCSD_atom_types 9581 2023-05-17 12:35:41Z saulius
;
2023-05-18T11:36:21+03:00
;Derived atom types and hydrogen counts
from atom names that follow the AMCSD naming convention
(Wat == water, O-H == hydroxyl).
;
